data_7703108
loop_
_publ_author_name
'Zhu, Diya'
'Qu, Zheng-Wang'
'Stephan, Douglas W.'

_publ_section_title
;
 Addition reactions and diazomethane capture by the intramolecular P-O-B
 FLP: tBu<sub>2</sub>POBcat.
;
_journal_issue 3
_journal_name_full 'Dalton transactions (Cambridge, England : 2003)'
_journal_page_first 901
_journal_page_last 910
_journal_paper_doi 10.1039/c9dt04560k
_journal_volume 49
_journal_year 2020
_chemical_formula_moiety 'C28 H30 B O5 P, C H2 Cl2'
_chemical_formula_sum 'C29 H32 B Cl2 O5 P'
_chemical_formula_weight 573.28
_space_group_crystal_system monoclinic
_space_group_IT_number 14
_space_group_name_Hall '-P 2yn'
_space_group_name_H-M_alt 'P 1 21/n 1'
_symmetry_Int_Tables_number 14
_audit_creation_date 2019-10-25
_audit_creation_method
;
Olex2 1.2
(compiled 2018.05.29 svn.r3508 for OlexSys, GUI svn.r5506)
;
_audit_update_record
;
2019-11-02 deposited with the CCDC.	2019-12-20 downloaded from the CCDC.
;
_cell_angle_alpha 90
_cell_angle_beta 93.502(7)
_cell_angle_gamma 90
_cell_formula_units_Z 4
_cell_length_a 8.4123(12)
_cell_length_b 23.192(3)
_cell_length_c 14.1688(16)
_cell_measurement_reflns_used 2342
_cell_measurement_temperature 150(2)
_cell_measurement_theta_max 21.58
_cell_measurement_theta_min 2.58
_cell_volume 2759.1(6)
_computing_cell_refinement 'Bruker SAINT'
_computing_data_collection 'Bruker APEX2'
_computing_data_reduction 'Bruker SAINT'
_computing_molecular_graphics 'Olex2 (Dolomanov et al., 2009)'
_computing_publication_material 'Olex2 (Dolomanov et al., 2009)'
_computing_structure_refinement 'olex2.refine (Bourhis et al., 2015)'
_computing_structure_solution 'SHELXS-97 (Sheldrick 2008)'
_diffrn_ambient_temperature 150.15
_diffrn_measured_fraction_theta_full 0.9975
_diffrn_measured_fraction_theta_max 0.9975
_diffrn_measurement_device_type 'Bruker APEX-II CCD'
_diffrn_measurement_method '\f and \w scans'
_diffrn_radiation_type 'Mo K\a'
_diffrn_radiation_wavelength 0.71073
_diffrn_reflns_av_R_equivalents 0.0907
_diffrn_reflns_av_unetI/netI 0.1078
_diffrn_reflns_limit_h_max 10
_diffrn_reflns_limit_h_min -5
_diffrn_reflns_limit_k_max 28
_diffrn_reflns_limit_k_min -28
_diffrn_reflns_limit_l_max 17
_diffrn_reflns_limit_l_min -14
_diffrn_reflns_number 19845
_diffrn_reflns_theta_full 25.6804
_diffrn_reflns_theta_max 25.68
_diffrn_reflns_theta_min 2.27
_diffrn_standards_number 0
_exptl_absorpt_coefficient_mu 0.332
_exptl_absorpt_correction_type none
_exptl_crystal_colour colorless
_exptl_crystal_density_diffrn 1.3799
_exptl_crystal_description shard
_exptl_crystal_F_000 1202.1330
_exptl_crystal_size_max 0.06
_exptl_crystal_size_mid 0.04
_exptl_crystal_size_min 0.02
_refine_diff_density_max 1.9383
_refine_diff_density_min -1.5629
_refine_diff_density_rms 0.1765
_refine_ls_d_res_high 0.8200
_refine_ls_d_res_low 8.9670
_refine_ls_goodness_of_fit_ref 1.0494
_refine_ls_hydrogen_treatment constr
_refine_ls_matrix_type full
_refine_ls_number_constraints 51
_refine_ls_number_parameters 349
_refine_ls_number_reflns 5226
_refine_ls_number_restraints 0
_refine_ls_restrained_S_all 1.0494
_refine_ls_R_factor_all 0.1489
_refine_ls_R_factor_gt 0.0808
_refine_ls_shift/su_max 0.0000
_refine_ls_shift/su_mean 0.0000
_refine_ls_structure_factor_coef Fsqd
_refine_ls_weighting_details 'w=1/[\s^2^(Fo^2^)+(0.1082P)^2^+4.9001P] where P=(Fo^2^+2Fc^2^)/3'
_refine_ls_weighting_scheme calc
_refine_ls_wR_factor_gt 0.1971
_refine_ls_wR_factor_ref 0.2358
_reflns_Friedel_coverage 0.0
_reflns_limit_h_max 8
_reflns_limit_h_min -10
_reflns_limit_k_max 28
_reflns_limit_k_min 0
_reflns_limit_l_max 17
_reflns_limit_l_min -7
_reflns_number_gt 2997
_reflns_number_total 5226
_reflns_threshold_expression I>=2u(I)
_cod_data_source_file c9dt04560k2.cif
_cod_data_source_block FINAL_a_CCDC2
_cod_depositor_comments 'Adding full bibliography for 7703107--7703116.cif.'
_cod_original_sg_symbol_Hall '-P 2ybc (x-z,y,z)'
_cod_database_code 7703108
_olex2_refinement_description
;
1. Fixed Uiso
 At 1.2 times of:
  All C(H) groups, All C(H,H) groups
 At 1.5 times of:
  All C(H,H,H) groups
2.a Secondary CH2 refined with riding coordinates:
 C29(H29a,H29b)
2.b Aromatic/amide H refined with riding coordinates:
 C11(H11), C24(H24), C25(H25), C14(H14), C12(H12), C13(H13), C4(H4), C7(H7),
 C26(H26), C27(H27), C6(H6), C5(H5)
2.c Idealised Me refined as rotating group:
 C20(H20a,H20b,H20c), C21(H21a,H21b,H21c), C16(H16a,H16b,H16c), C18(H18a,H18b,
 H18c), C22(H22a,H22b,H22c), C17(H17a,H17b,H17c)
;
_olex2_submission_special_instructions 'No special instructions were received'

loop_
_space_group_symop_id
_space_group_symop_operation_xyz
1 x,y,z
2 -x+1/2,y+1/2,-z+1/2
3 -x,-y,-z
4 x-1/2,-y-1/2,z-1/2

loop_
_atom_site_label
_atom_site_type_symbol
_atom_site_fract_x
_atom_site_fract_y
_atom_site_fract_z
_atom_site_U_iso_or_equiv
_atom_site_adp_type
_atom_site_occupancy
_atom_site_refinement_flags_posn
P1 P 0.69032(15) 0.71197(5) 0.43172(8) 0.0174(3) Uani 1.000000 .
Cl2 Cl 0.1981(3) 0.61347(9) 0.75120(15) 0.0745(7) Uani 1.000000 .
O2 O 0.3997(4) 0.70777(14) 0.4813(2) 0.0222(8) Uani 1.000000 .
O4 O 0.3086(4) 0.78608(14) 0.3749(2) 0.0239(8) Uani 1.000000 .
O1 O 0.5893(4) 0.76698(14) 0.4127(2) 0.0212(8) Uani 1.000000 .
Cl1 Cl 0.0378(5) 0.52133(13) 0.8388(3) 0.1636(17) Uani 1.000000 .
O5 O 0.4137(4) 0.80825(14) 0.5272(2) 0.0250(8) Uani 1.000000 .
O3 O 0.4776(5) 0.63077(15) 0.6177(2) 0.0323(9) Uani 1.000000 .
C23 C 0.2448(6) 0.8361(2) 0.4049(3) 0.0217(11) Uani 1.000000 .
C28 C 0.3058(6) 0.8491(2) 0.4963(3) 0.0227(11) Uani 1.000000 .
C19 C 0.7915(6) 0.6966(2) 0.3215(3) 0.0214(11) Uani 1.000000 .
C11 C 0.3301(6) 0.6499(2) 0.3112(3) 0.0260(12) Uani 1.000000 .
H11 H 0.2812(6) 0.6858(2) 0.3234(3) 0.0312(14) Uiso 1.000000 R
C1 C 0.5066(6) 0.6648(2) 0.4590(3) 0.0198(11) Uani 1.000000 .
C24 C 0.1332(6) 0.8708(2) 0.3585(4) 0.0265(12) Uani 1.000000 .
H24 H 0.0919(6) 0.8620(2) 0.2963(4) 0.0318(14) Uiso 1.000000 R
C8 C 0.6267(6) 0.5487(2) 0.4327(4) 0.0277(12) Uani 1.000000 .
C10 C 0.4485(6) 0.6287(2) 0.3736(3) 0.0230(11) Uani 1.000000 .
C2 C 0.5371(6) 0.6236(2) 0.5430(4) 0.0230(11) Uani 1.000000 .
C15 C 0.8304(6) 0.7279(2) 0.5348(3) 0.0222(11) Uani 1.000000 .
C3 C 0.6368(6) 0.5727(2) 0.5237(4) 0.0282(12) Uani 1.000000 .
C25 C 0.0824(7) 0.9197(2) 0.4061(4) 0.0353(14) Uani 1.000000 .
H25 H 0.0046(7) 0.9444(2) 0.3762(4) 0.0424(17) Uiso 1.000000 R
C9 C 0.5156(6) 0.5745(2) 0.3583(4) 0.0275(12) Uani 1.000000 .
C14 C 0.4695(7) 0.5449(2) 0.2766(4) 0.0347(14) Uani 1.000000 .
H14 H 0.5179(7) 0.5089(2) 0.2641(4) 0.0416(16) Uiso 1.000000 R
C20 C 0.6675(6) 0.7003(2) 0.2370(3) 0.0289(13) Uani 1.000000 .
H20a H 0.7223(6) 0.7037(15) 0.1782(4) 0.0434(19) Uiso 1.000000 GR
H20b H 0.602(3) 0.6653(7) 0.2348(14) 0.0434(19) Uiso 1.000000 GR
H20c H 0.599(3) 0.7341(8) 0.2444(12) 0.0434(19) Uiso 1.000000 GR
C12 C 0.2825(7) 0.6187(2) 0.2305(4) 0.0322(13) Uani 1.000000 .
H12 H 0.2007(7) 0.6333(2) 0.1878(4) 0.0387(16) Uiso 1.000000 R
C21 C 0.8767(6) 0.6382(2) 0.3205(4) 0.0304(13) Uani 1.000000 .
H21a H 0.933(3) 0.6346(6) 0.2623(11) 0.0456(19) Uiso 1.000000 GR
H21b H 0.953(3) 0.6356(6) 0.3753(13) 0.0456(19) Uiso 1.000000 GR
H21c H 0.7983(7) 0.6071(2) 0.323(2) 0.0456(19) Uiso 1.000000 GR
C13 C 0.3535(7) 0.5669(3) 0.2125(4) 0.0367(14) Uani 1.000000 .
H13 H 0.3235(7) 0.5462(3) 0.1563(4) 0.0441(17) Uiso 1.000000 R
C16 C 0.7401(7) 0.7242(2) 0.6262(3) 0.0325(13) Uani 1.000000 .
H16a H 0.803(2) 0.7427(13) 0.6781(7) 0.049(2) Uiso 1.000000 GR
H16b H 0.6373(19) 0.7439(13) 0.6165(9) 0.049(2) Uiso 1.000000 GR
H16c H 0.722(4) 0.6837(2) 0.6419(14) 0.049(2) Uiso 1.000000 GR
C4 C 0.7303(7) 0.5473(2) 0.5963(4) 0.0356(14) Uani 1.000000 .
H4 H 0.7344(7) 0.5637(2) 0.6578(4) 0.0427(17) Uiso 1.000000 R
C18 C 0.8844(7) 0.7911(2) 0.5257(4) 0.0326(13) Uani 1.000000 .
H18a H 0.952(3) 0.8019(5) 0.5819(12) 0.049(2) Uiso 1.000000 GR
H18b H 0.945(4) 0.7953(4) 0.4693(14) 0.049(2) Uiso 1.000000 GR
H18c H 0.7908(7) 0.8163(3) 0.520(2) 0.049(2) Uiso 1.000000 GR
C7 C 0.7148(7) 0.4990(2) 0.4182(4) 0.0371(14) Uani 1.000000 .
H7 H 0.7103(7) 0.4817(2) 0.3574(4) 0.0446(17) Uiso 1.000000 R
C22 C 0.9143(6) 0.7446(2) 0.3082(4) 0.0290(12) Uani 1.000000 .
H22a H 0.957(3) 0.7408(9) 0.2457(10) 0.0435(19) Uiso 1.000000 GR
H22b H 0.8628(11) 0.7823(2) 0.313(2) 0.0435(19) Uiso 1.000000 GR
H22c H 1.001(2) 0.7412(9) 0.3572(14) 0.0435(19) Uiso 1.000000 GR
C26 C 0.1447(8) 0.9323(2) 0.4964(4) 0.0401(15) Uani 1.000000 .
H26 H 0.1086(8) 0.9658(2) 0.5273(4) 0.0481(18) Uiso 1.000000 R
C27 C 0.2589(7) 0.8973(2) 0.5435(4) 0.0343(14) Uani 1.000000 .
H27 H 0.3021(7) 0.9064(2) 0.6052(4) 0.0412(17) Uiso 1.000000 R
C6 C 0.8085(7) 0.4746(2) 0.4908(5) 0.0443(16) Uani 1.000000 .
H6 H 0.8680(7) 0.4408(2) 0.4793(5) 0.053(2) Uiso 1.000000 R
C17 C 0.9759(7) 0.6872(3) 0.5424(4) 0.0401(15) Uani 1.000000 .
H17a H 1.037(3) 0.6942(11) 0.6024(13) 0.060(2) Uiso 1.000000 GR
H17b H 0.9394(7) 0.6471(3) 0.540(3) 0.060(2) Uiso 1.000000 GR
H17c H 1.043(2) 0.6946(11) 0.4897(15) 0.060(2) Uiso 1.000000 GR
C5 C 0.8167(7) 0.4988(3) 0.5797(5) 0.0439(16) Uani 1.000000 .
H5 H 0.8821(7) 0.4819(3) 0.6292(5) 0.0527(19) Uiso 1.000000 R
B1 B 0.4237(7) 0.7664(3) 0.4494(4) 0.0245(13) Uani 1.000000 .
C29 C 0.0775(13) 0.5934(4) 0.8410(8) 0.101(3) Uani 1.000000 .
H29a H 0.1311(13) 0.6037(4) 0.9029(8) 0.121(4) Uiso 1.000000 R
H29b H -0.0239(13) 0.6151(4) 0.8341(8) 0.121(4) Uiso 1.000000 R

loop_
_atom_site_aniso_label
_atom_site_aniso_U_11
_atom_site_aniso_U_22
_atom_site_aniso_U_33
_atom_site_aniso_U_12
_atom_site_aniso_U_13
_atom_site_aniso_U_23
P1 0.0141(6) 0.0202(7) 0.0180(6) 0.0006(5) 0.0026(5) 0.0001(5)
Cl2 0.0916(17) 0.0599(13) 0.0734(13) -0.0043(11) 0.0152(12) -0.0148(10)
O2 0.0181(18) 0.0220(18) 0.0275(18) 0.0003(15) 0.0092(14) -0.0004(14)
O4 0.0199(18) 0.0279(19) 0.0237(17) 0.0052(15) 0.0001(14) -0.0053(15)
O1 0.0143(17) 0.0205(18) 0.0293(18) 0.0009(14) 0.0047(15) 0.0022(14)
Cl1 0.195(4) 0.080(2) 0.225(4) -0.011(2) 0.091(3) 0.050(2)
O5 0.028(2) 0.0245(19) 0.0221(18) 0.0077(15) -0.0014(15) -0.0058(14)
O3 0.036(2) 0.035(2) 0.027(2) -0.0052(18) 0.0120(17) 0.0022(16)
C23 0.017(3) 0.022(3) 0.027(3) -0.001(2) 0.005(2) 0.001(2)
C28 0.023(3) 0.022(3) 0.023(3) 0.002(2) 0.003(2) 0.004(2)
C19 0.014(2) 0.031(3) 0.020(2) -0.003(2) 0.006(2) 0.001(2)
C11 0.019(3) 0.031(3) 0.028(3) -0.007(2) 0.009(2) -0.001(2)
C1 0.016(3) 0.021(3) 0.024(3) -0.001(2) 0.008(2) -0.001(2)
C24 0.025(3) 0.033(3) 0.022(3) -0.002(2) 0.003(2) 0.008(2)
C8 0.023(3) 0.019(3) 0.042(3) -0.002(2) 0.012(2) 0.001(2)
C10 0.022(3) 0.023(3) 0.025(3) -0.003(2) 0.007(2) -0.000(2)
C2 0.018(3) 0.022(3) 0.029(3) -0.007(2) 0.005(2) 0.002(2)
C15 0.020(3) 0.028(3) 0.018(2) -0.003(2) -0.004(2) -0.000(2)
C3 0.025(3) 0.024(3) 0.036(3) -0.003(2) 0.008(2) 0.005(2)
C25 0.039(4) 0.029(3) 0.038(3) 0.013(3) 0.007(3) 0.008(2)
C9 0.024(3) 0.027(3) 0.033(3) -0.007(2) 0.011(2) -0.005(2)
C14 0.031(3) 0.032(3) 0.043(3) -0.004(3) 0.012(3) -0.012(3)
C20 0.026(3) 0.040(3) 0.022(3) -0.004(2) 0.005(2) -0.001(2)
C12 0.024(3) 0.042(4) 0.030(3) -0.009(3) -0.002(2) -0.003(3)
C21 0.023(3) 0.037(3) 0.032(3) 0.002(2) 0.009(2) -0.011(2)
C13 0.035(3) 0.044(4) 0.033(3) -0.017(3) 0.013(3) -0.013(3)
C16 0.034(3) 0.041(3) 0.023(3) -0.010(3) 0.002(2) -0.003(2)
C4 0.032(3) 0.034(3) 0.042(3) -0.001(3) 0.006(3) 0.014(3)
C18 0.032(3) 0.039(3) 0.027(3) -0.015(3) 0.003(2) -0.008(2)
C7 0.032(3) 0.027(3) 0.054(4) -0.003(3) 0.014(3) 0.001(3)
C22 0.023(3) 0.038(3) 0.027(3) -0.006(2) 0.009(2) 0.003(2)
C26 0.060(4) 0.025(3) 0.036(3) 0.019(3) 0.014(3) 0.000(2)
C27 0.048(4) 0.029(3) 0.026(3) 0.011(3) 0.005(3) 0.000(2)
C6 0.034(4) 0.025(3) 0.075(5) 0.005(3) 0.020(3) 0.011(3)
C17 0.035(4) 0.046(4) 0.037(3) 0.005(3) -0.013(3) -0.005(3)
C5 0.031(3) 0.041(4) 0.061(4) 0.008(3) 0.009(3) 0.023(3)
B1 0.022(3) 0.026(3) 0.025(3) 0.004(3) 0.000(3) -0.004(2)
C29 0.097(8) 0.074(6) 0.138(9) -0.002(5) 0.057(7) -0.039(6)

loop_
_atom_type_symbol
_atom_type_scat_dispersion_real
_atom_type_scat_dispersion_imag
_atom_type_scat_Cromer_Mann_a1
_atom_type_scat_Cromer_Mann_a2
_atom_type_scat_Cromer_Mann_a3
_atom_type_scat_Cromer_Mann_a4
_atom_type_scat_Cromer_Mann_b1
_atom_type_scat_Cromer_Mann_b2
_atom_type_scat_Cromer_Mann_b3
_atom_type_scat_Cromer_Mann_b4
_atom_type_scat_Cromer_Mann_c
_atom_type_scat_source
_atom_type_scat_dispersion_source
C 0.00347 0.00161 2.31000 1.02000 1.58860 0.86500 20.84390 10.20750 0.56870 51.65120 0.215599998832 'International Tables Volume C Table 6.1.1.4 (pp. 500-502)' 'Henke, Gullikson and Davis, At. Data and Nucl. Data Tables, 1993, 54, 2'
B 0.00141 0.00067 2.05450 1.33260 1.09790 0.70680 23.21850 1.02100 60.34980 0.14030 -0.193200007081 'International Tables Volume C Table 6.1.1.4 (pp. 500-502)' 'Henke, Gullikson and Davis, At. Data and Nucl. Data Tables, 1993, 54, 2'
Cl 0.14873 0.16029 11.46040 7.19640 6.25560 1.64550 0.01040 1.16620 18.51940 47.77840 -9.55739974976 'International Tables Volume C Table 6.1.1.4 (pp. 500-502)' 'Henke, Gullikson and Davis, At. Data and Nucl. Data Tables, 1993, 54, 2'
H 0.00000 0.00000 0.49300 0.32291 0.14019 0.04081 10.51090 26.12570 3.14236 57.79970 0.0030380000826 'International Tables Volume C Table 6.1.1.4 (pp. 500-502)' 'Henke, Gullikson and Davis, At. Data and Nucl. Data Tables, 1993, 54, 2'
O 0.01158 0.00611 3.04850 2.28680 1.54630 0.86700 13.27710 5.70110 0.32390 32.90890 0.250800013542 'International Tables Volume C Table 6.1.1.4 (pp. 500-502)' 'Henke, Gullikson and Davis, At. Data and Nucl. Data Tables, 1993, 54, 2'
P 0.10434 0.09671 6.43450 4.17910 1.78000 1.49080 1.90670 27.15700 0.52600 68.16450 1.11489999294 'International Tables Volume C Table 6.1.1.4 (pp. 500-502)' 'Henke, Gullikson and Davis, At. Data and Nucl. Data Tables, 1993, 54, 2'

loop_
_geom_angle_atom_site_label_1
_geom_angle_atom_site_label_2
_geom_angle_atom_site_label_3
_geom_angle
C19 P1 O1 106.6(2)
C1 P1 O1 93.64(19)
C1 P1 C19 117.9(2)
C15 P1 O1 106.8(2)
C15 P1 C19 113.5(2)
C15 P1 C1 115.3(2)
B1 O2 C1 119.8(4)
B1 O4 C23 107.3(4)
B1 O1 P1 116.0(3)
B1 O5 C28 106.5(4)
C28 C23 O4 110.2(4)
C24 C23 O4 128.5(5)
C24 C23 C28 121.3(5)
C23 C28 O5 110.3(4)
C27 C28 O5 127.9(5)
C27 C28 C23 121.8(5)
C20 C19 P1 108.6(3)
C21 C19 P1 114.5(3)
C21 C19 C20 109.6(4)
C22 C19 P1 108.1(3)
C22 C19 C20 107.1(4)
C22 C19 C21 108.6(4)
C10 C11 H11 120.0(3)
C12 C11 H11 120.0(3)
C12 C11 C10 120.0(5)
O2 C1 P1 100.0(3)
C10 C1 P1 111.7(3)
C10 C1 O2 113.1(4)
C2 C1 P1 114.0(3)
C2 C1 O2 110.5(4)
C2 C1 C10 107.6(4)
H24 C24 C23 121.2(3)
C25 C24 C23 117.6(5)
C25 C24 H24 121.2(3)
C9 C8 C3 119.4(4)
C7 C8 C3 117.4(5)
C7 C8 C9 123.0(5)
C1 C10 C11 119.6(4)
C9 C10 C11 120.2(5)
C9 C10 C1 120.1(4)
C1 C2 O3 122.3(4)
C3 C2 O3 122.7(4)
C3 C2 C1 115.0(4)
C16 C15 P1 109.1(3)
C18 C15 P1 107.4(3)
C18 C15 C16 106.6(4)
C17 C15 P1 113.3(3)
C17 C15 C16 109.7(4)
C17 C15 C18 110.5(4)
C2 C3 C8 118.8(5)
C4 C3 C8 120.9(5)
C4 C3 C2 120.2(5)
H25 C25 C24 119.7(3)
C26 C25 C24 120.6(5)
C26 C25 H25 119.7(3)
C10 C9 C8 119.5(4)
C14 C9 C8 121.6(5)
C14 C9 C10 118.8(5)
H14 C14 C9 119.5(3)
C13 C14 C9 121.0(5)
C13 C14 H14 119.5(3)
H20a C20 C19 109.5
H20b C20 C19 109.5
H20b C20 H20a 109.5
H20c C20 C19 109.5
H20c C20 H20a 109.5
H20c C20 H20b 109.5
H12 C12 C11 120.0(3)
C13 C12 C11 120.1(5)
C13 C12 H12 120.0(3)
H21a C21 C19 109.5
H21b C21 C19 109.5
H21b C21 H21a 109.5
H21c C21 C19 109.5
H21c C21 H21a 109.5
H21c C21 H21b 109.5
C12 C13 C14 119.8(5)
H13 C13 C14 120.1(3)
H13 C13 C12 120.1(3)
H16a C16 C15 109.5
H16b C16 C15 109.5
H16b C16 H16a 109.5
H16c C16 C15 109.5
H16c C16 H16a 109.5
H16c C16 H16b 109.5
H4 C4 C3 119.8(3)
C5 C4 C3 120.3(6)
C5 C4 H4 119.8(4)
H18a C18 C15 109.5
H18b C18 C15 109.5
H18b C18 H18a 109.5
H18c C18 C15 109.5
H18c C18 H18a 109.5
H18c C18 H18b 109.5
H7 C7 C8 119.5(3)
C6 C7 C8 121.0(6)
C6 C7 H7 119.5(4)
H22a C22 C19 109.5
H22b C22 C19 109.5
H22b C22 H22a 109.5
H22c C22 C19 109.5
H22c C22 H22a 109.5
H22c C22 H22b 109.5
H26 C26 C25 119.1(3)
C27 C26 C25 121.9(5)
C27 C26 H26 119.1(3)
C26 C27 C28 116.8(5)
H27 C27 C28 121.6(3)
H27 C27 C26 121.6(3)
H6 C6 C7 119.7(4)
C5 C6 C7 120.6(6)
C5 C6 H6 119.7(4)
H17a C17 C15 109.5
H17b C17 C15 109.5
H17b C17 H17a 109.5
H17c C17 C15 109.5
H17c C17 H17a 109.5
H17c C17 H17b 109.5
C6 C5 C4 119.7(6)
H5 C5 C4 120.2(4)
H5 C5 C6 120.2(4)
O4 B1 O2 114.7(4)
O1 B1 O2 105.2(4)
O1 B1 O4 109.3(4)
O5 B1 O2 111.7(4)
O5 B1 O4 105.6(4)
O5 B1 O1 110.3(4)
Cl1 C29 Cl2 111.8(5)
H29a C29 Cl2 109.3(4)
H29a C29 Cl1 109.3(4)
H29b C29 Cl2 109.3(4)
H29b C29 Cl1 109.3(4)
H29b C29 H29a 107.9

loop_
_geom_bond_atom_site_label_1
_geom_bond_atom_site_label_2
_geom_bond_distance
P1 O1 1.547(3)
P1 C19 1.858(5)
P1 C1 1.951(5)
P1 C15 1.857(5)
Cl2 C29 1.738(9)
O2 C1 1.391(6)
O2 B1 1.451(7)
O4 C23 1.358(6)
O4 B1 1.462(7)
O1 B1 1.517(7)
Cl1 C29 1.705(9)
O5 C28 1.366(6)
O5 B1 1.474(7)
O3 C2 1.209(6)
C23 C28 1.397(7)
C23 C24 1.374(7)
C28 C27 1.371(7)
C19 C20 1.541(7)
C19 C21 1.533(7)
C19 C22 1.537(7)
C11 H11 0.9500
C11 C10 1.381(7)
C11 C12 1.391(7)
C1 C10 1.528(7)
C1 C2 1.536(7)
C24 H24 0.9500
C24 C25 1.399(7)
C8 C3 1.403(7)
C8 C9 1.490(8)
C8 C7 1.392(7)
C10 C9 1.399(7)
C2 C3 1.483(7)
C15 C16 1.542(7)
C15 C18 1.542(7)
C15 C17 1.543(7)
C3 C4 1.387(7)
C25 H25 0.9500
C25 C26 1.384(8)
C9 C14 1.382(7)
C14 H14 0.9500
C14 C13 1.390(8)
C20 H20a 0.9800
C20 H20b 0.9800
C20 H20c 0.9800
C12 H12 0.9500
C12 C13 1.372(8)
C21 H21a 0.9800
C21 H21b 0.9800
C21 H21c 0.9800
C13 H13 0.9500
C16 H16a 0.9800
C16 H16b 0.9800
C16 H16c 0.9800
C4 H4 0.9500
C4 C5 1.368(8)
C18 H18a 0.9800
C18 H18b 0.9800
C18 H18c 0.9800
C7 H7 0.9500
C7 C6 1.378(8)
C22 H22a 0.9800
C22 H22b 0.9800
C22 H22c 0.9800
C26 H26 0.9500
C26 C27 1.397(8)
C27 H27 0.9500
C6 H6 0.9500
C6 C5 1.376(9)
C17 H17a 0.9800
C17 H17b 0.9800
C17 H17c 0.9800
C5 H5 0.9500
C29 H29a 0.9900
C29 H29b 0.9900
